data_2206858
loop_
_publ_author_name
'Min Hong'
'Han-Dong Yin'
'Da-Qi Wang'

_publ_section_title
Bis(\m-3-nitrobenzoato)-1:2\k^2^<i>O</i>:<i>O</i>';3:4\k^2^<i>O</i>:<i>O</i>'-bis(3-nitrobenzoato)-1\k^2^<i>O</i>,<i>O</i>';3\k^2^<i>O</i>,<i>O</i>'-di-\m~3~-oxo-1:2:4\k^3^<i>O</i>;2:3:4\k^3^<i>O</i>-tetrakis[di-<i>n</i>-butyltin(IV)]
_journal_coeditor_code BR6213
_journal_issue 10
_journal_name_full 'Acta Crystallographica Section E'
_journal_page_first m2008
_journal_page_last m2010
_journal_paper_doi 10.1107/S1600536805028369
_journal_volume 61
_journal_year 2005
_chemical_formula_iupac '[Sn4 O2 (C4 H9)8 (C7 H4 N O4)4 O2]'
_chemical_formula_moiety 'C60 H88 N4 O18 Sn4'
_chemical_formula_sum 'C60 H88 N4 O18 Sn4'
_chemical_formula_weight 1628.10
_chemical_melting_point 388
_chemical_name_systematic
;
Bis(\m-3-nitrobenzoato)-1:2\k^2^O:O';3:4\k^2^O:O'-bis(3-nitrobenzoato)-
1\k^2^O,O';3\k^2^O,O'-di-\m~3~-oxo-1:2:4\k^3^O;2:3:4\k^3^O-
tetrakis[di-n-butyltin(IV)]
;
_space_group_IT_number 14
_symmetry_cell_setting monoclinic
_symmetry_space_group_name_Hall '-P 2ybc'
_symmetry_space_group_name_H-M 'P 1 21/c 1'
_atom_sites_solution_hydrogens geom
_atom_sites_solution_primary direct
_atom_sites_solution_secondary difmap
_audit_creation_method SHELXL97
_cell_angle_alpha 90.00
_cell_angle_beta 94.903(2)
_cell_angle_gamma 90.00
_cell_formula_units_Z 2
_cell_length_a 11.7885(13)
_cell_length_b 11.6149(13)
_cell_length_c 25.301(3)
_cell_measurement_reflns_used 5842
_cell_measurement_temperature 298(2)
_cell_measurement_theta_max 26.977
_cell_measurement_theta_min 2.385
_cell_volume 3451.6(7)
_computing_cell_refinement SMART
_computing_data_collection 'SMART (Siemens, 1996)'
_computing_data_reduction 'SAINT (Siemens, 1996)'
_computing_molecular_graphics 'SHELXTL (Sheldrick, 1997b)'
_computing_publication_material SHELXTL
_computing_structure_refinement 'SHELXL97 (Sheldrick, 1997a)'
_computing_structure_solution 'SHELXS97 (Sheldrick, 1997a)'
_diffrn_ambient_temperature 571(2)
_diffrn_measured_fraction_theta_full 0.999
_diffrn_measured_fraction_theta_max 0.999
_diffrn_measurement_device_type 'Bruker SMART CCD area-detector'
_diffrn_measurement_method '\f and \w'
_diffrn_radiation_monochromator graphite
_diffrn_radiation_source 'fine-focus sealed tube'
_diffrn_radiation_type MoK\a
_diffrn_radiation_wavelength 0.71073
_diffrn_reflns_av_R_equivalents 0.0349
_diffrn_reflns_av_sigmaI/netI 0.0448
_diffrn_reflns_limit_h_max 14
_diffrn_reflns_limit_h_min -13
_diffrn_reflns_limit_k_max 13
_diffrn_reflns_limit_k_min -13
_diffrn_reflns_limit_l_max 19
_diffrn_reflns_limit_l_min -30
_diffrn_reflns_number 17627
_diffrn_reflns_theta_full 25.01
_diffrn_reflns_theta_max 25.01
_diffrn_reflns_theta_min 1.73
_exptl_absorpt_coefficient_mu 1.498
_exptl_absorpt_correction_T_max 0.6706
_exptl_absorpt_correction_T_min 0.5787
_exptl_absorpt_correction_type multi-scan
_exptl_absorpt_process_details '(SADABS; Sheldrick, 1996)'
_exptl_crystal_colour colourless
_exptl_crystal_density_diffrn 1.567
_exptl_crystal_density_method 'not measured'
_exptl_crystal_description block
_exptl_crystal_F_000 1640
_exptl_crystal_size_max 0.41
_exptl_crystal_size_mid 0.35
_exptl_crystal_size_min 0.29
_refine_diff_density_max 0.792
_refine_diff_density_min -0.562
_refine_ls_extinction_method none
_refine_ls_goodness_of_fit_ref 0.999
_refine_ls_hydrogen_treatment constr
_refine_ls_matrix_type full
_refine_ls_number_parameters 408
_refine_ls_number_reflns 6064
_refine_ls_number_restraints 243
_refine_ls_restrained_S_all 1.023
_refine_ls_R_factor_all 0.0701
_refine_ls_R_factor_gt 0.0386
_refine_ls_shift/su_max 0.000
_refine_ls_shift/su_mean 0.000
_refine_ls_structure_factor_coef Fsqd
_refine_ls_weighting_details 'calc w = 1/[\s^2^(Fo^2^)+(0.0576P)^2^+4.7483P] where P = (Fo^2^+2Fc^2^)/3'
_refine_ls_weighting_scheme calc
_refine_ls_wR_factor_gt 0.0905
_refine_ls_wR_factor_ref 0.1137
_reflns_number_gt 4273
_reflns_number_total 6064
_reflns_threshold_expression I>2\s(I)
_cod_data_source_file br6213.cif
_cod_data_source_block I
_cod_original_sg_symbol_H-M 'P 21/c'
_cod_database_code 2206858
_cod_database_fobs_code 2206858

loop_
_symmetry_equiv_pos_as_xyz
'x, y, z'
'-x, y+1/2, -z+1/2'
'-x, -y, -z'
'x, -y-1/2, z-1/2'

loop_
_atom_site_label
_atom_site_fract_x
_atom_site_fract_y
_atom_site_fract_z
_atom_site_U_iso_or_equiv
_atom_site_adp_type
_atom_site_calc_flag
_atom_site_refinement_flags
_atom_site_occupancy
_atom_site_disorder_assembly
_atom_site_disorder_group
_atom_site_type_symbol
Sn1 0.40245(3) 0.47798(3) 0.042390(16) 0.04126(14) Uani d . 1 . . Sn
Sn2 0.53073(3) 0.76957(3) 0.044228(16) 0.04309(14) Uani d . 1 . . Sn
N1 0.0516(5) -0.1311(6) 0.0528(3) 0.0737(18) Uani d . 1 . . N
N2 0.1203(7) 0.5520(8) 0.2172(3) 0.093(2) Uani d . 1 . . N
O1 0.2916(4) 0.3265(4) 0.05674(19) 0.0658(13) Uani d . 1 . . O
O2 0.3393(4) 0.1740(4) 0.0121(2) 0.0668(13) Uani d . 1 . . O
O3 0.1074(6) -0.1733(5) 0.0210(3) 0.115(2) Uani d . 1 . . O
O4 -0.0272(6) -0.1804(6) 0.0712(3) 0.127(3) Uani d . 1 . . O
O5 0.4062(3) 0.7083(3) 0.09710(16) 0.0495(10) Uani d . 1 . . O
O6 0.4194(4) 0.8938(4) 0.11631(19) 0.0687(13) Uani d . 1 . . O
O7 0.1591(7) 0.4691(7) 0.1960(4) 0.130(3) Uani d . 1 . . O
O8 0.0491(6) 0.5449(7) 0.2493(3) 0.133(3) Uani d . 1 . . O
O9 0.5234(3) 0.6054(3) 0.01624(15) 0.0414(9) Uani d . 1 . . O
C1 0.2796(4) 0.2209(5) 0.0429(2) 0.0418(14) Uani d . 1 . . C
C2 0.1859(5) 0.1577(5) 0.0659(2) 0.0431(14) Uani d . 1 . . C
C3 0.1640(5) 0.0457(5) 0.0496(2) 0.0480(15) Uani d . 1 . . C
H3 0.2072 0.0101 0.0251 0.058 Uiso calc R 1 . . H
C4 0.0764(5) -0.0115(5) 0.0708(3) 0.0534(16) Uani d . 1 . . C
C5 0.0135(6) 0.0366(7) 0.1075(3) 0.067(2) Uani d . 1 . . C
H5 -0.0448 -0.0049 0.1212 0.080 Uiso calc R 1 . . H
C6 0.0365(6) 0.1460(7) 0.1240(3) 0.073(2) Uani d . 1 . . C
H6 -0.0056 0.1799 0.1493 0.088 Uiso calc R 1 . . H
C7 0.1229(6) 0.2066(6) 0.1031(3) 0.0606(18) Uani d . 1 . . C
H7 0.1387 0.2816 0.1144 0.073 Uiso calc R 1 . . H
C8 0.3761(5) 0.7994(6) 0.1216(2) 0.0505(16) Uani d . 1 . . C
C9 0.2841(5) 0.7839(6) 0.1584(2) 0.0478(15) Uani d . 1 . . C
C10 0.2436(5) 0.6762(6) 0.1693(3) 0.0562(17) Uani d . 1 . . C
H10 0.2728 0.6112 0.1538 0.067 Uiso calc R 1 . . H
C11 0.1587(6) 0.6658(7) 0.2036(3) 0.066(2) Uani d . 1 . . C
C12 0.1139(7) 0.7623(9) 0.2260(3) 0.080(2) Uani d . 1 . . C
H12 0.0564 0.7545 0.2487 0.096 Uiso calc R 1 . . H
C13 0.1533(7) 0.8680(8) 0.2150(3) 0.084(2) Uani d . 1 . . C
H13 0.1231 0.9328 0.2302 0.101 Uiso calc R 1 . . H
C14 0.2389(6) 0.8797(7) 0.1812(3) 0.0649(19) Uani d . 1 . . C
H14 0.2661 0.9526 0.1737 0.078 Uiso calc R 1 . . H
C15 0.2529(7) 0.5615(7) 0.0104(4) 0.088(2) Uani d DU 1 . . C
H15A 0.2004 0.5673 0.0378 0.105 Uiso calc R 1 A 1 H
H15B 0.2722 0.6391 0.0003 0.105 Uiso calc R 1 A 1 H
C16 0.1945(9) 0.5021(8) -0.0365(4) 0.113(2) Uani d PDU 0.50 B 1 C
H16A 0.1494 0.4393 -0.0241 0.135 Uiso calc PR 0.50 B 1 H
H16B 0.2519 0.4688 -0.0572 0.135 Uiso calc PR 0.50 B 1 H
C17 0.1180(17) 0.5777(19) -0.0724(7) 0.111(3) Uani d PDU 0.518(16) B 1 C
H17A 0.0408 0.5691 -0.0624 0.133 Uiso calc PR 0.518(16) B 1 H
H17B 0.1402 0.6571 -0.0656 0.133 Uiso calc PR 0.518(16) B 1 H
C18 0.117(2) 0.557(2) -0.1295(7) 0.126(5) Uani d PDU 0.482(16) B 1 C
H18A 0.0668 0.6117 -0.1482 0.189 Uiso calc PR 0.482(16) B 1 H
H18B 0.0899 0.4805 -0.1374 0.189 Uiso calc PR 0.482(16) B 1 H
H18C 0.1922 0.5658 -0.1404 0.189 Uiso calc PR 0.482(16) B 1 H
C16' 0.1945(9) 0.5021(8) -0.0365(4) 0.113(2) Uani d PU 0.50 B 2 C
H16C 0.1847 0.4219 -0.0272 0.135 Uiso calc PR 0.50 B 2 H
H16D 0.2449 0.5041 -0.0649 0.135 Uiso calc PR 0.50 B 2 H
C17' 0.0805(19) 0.548(2) -0.0583(11) 0.110(3) Uani d PU 0.482(16) B 2 C
H17C 0.0265 0.5369 -0.0318 0.132 Uiso calc PR 0.482(16) B 2 H
H17D 0.0873 0.6298 -0.0643 0.132 Uiso calc PR 0.482(16) B 2 H
C18' 0.037(2) 0.4965(18) -0.1049(10) 0.122(5) Uani d PU 0.518(16) B 2 C
H18D -0.0351 0.5298 -0.1162 0.183 Uiso calc PR 0.518(16) B 2 H
H18E 0.0286 0.4154 -0.0993 0.183 Uiso calc PR 0.518(16) B 2 H
H18F 0.0891 0.5086 -0.1318 0.183 Uiso calc PR 0.518(16) B 2 H
C19 0.4924(6) 0.4534(6) 0.1179(2) 0.0602(16) Uani d DU 1 . . C
H19A 0.5687 0.4278 0.1120 0.072 Uiso calc R 1 B . H
H19B 0.4999 0.5281 0.1350 0.072 Uiso calc R 1 . . H
C20 0.4458(7) 0.3710(7) 0.1568(3) 0.0753(19) Uani d DU 1 B . C
H20A 0.4502 0.2931 0.1433 0.090 Uiso calc R 1 . . H
H20B 0.3662 0.3886 0.1599 0.090 Uiso calc R 1 . . H
C21 0.5110(8) 0.3774(8) 0.2123(3) 0.091(2) Uani d DU 1 . . C
H21A 0.4929 0.3099 0.2325 0.110 Uiso calc R 1 B . H
H21B 0.5922 0.3762 0.2084 0.110 Uiso calc R 1 . . H
C22 0.4827(9) 0.4840(8) 0.2425(4) 0.114(3) Uani d DU 1 B . C
H22A 0.5267 0.4849 0.2762 0.171 Uiso calc R 1 . . H
H22B 0.4031 0.4839 0.2480 0.171 Uiso calc R 1 . . H
H22C 0.5002 0.5511 0.2226 0.171 Uiso calc R 1 . . H
C23 0.4071(5) 0.8620(5) -0.0041(2) 0.0553(16) Uani d DU 1 . . C
H23A 0.3326 0.8420 0.0068 0.066 Uiso calc R 1 . . H
H23B 0.4186 0.9435 0.0029 0.066 Uiso calc R 1 . . H
C24 0.4057(6) 0.8433(7) -0.0625(3) 0.0724(19) Uani d DU 1 . . C
H24A 0.4165 0.7620 -0.0692 0.087 Uiso calc R 1 . . H
H24B 0.4693 0.8844 -0.0756 0.087 Uiso calc R 1 . . H
C25 0.2977(7) 0.8822(7) -0.0932(3) 0.084(2) Uani d DU 1 . . C
H25A 0.2351 0.8373 -0.0815 0.100 Uiso calc R 1 . . H
H25B 0.2843 0.9619 -0.0842 0.100 Uiso calc RD 1 . . H
C26 0.2950(9) 0.8730(10) -0.1517(3) 0.121(3) Uani d DU 1 . . C
H26A 0.2236 0.9016 -0.1675 0.182 Uiso calc R 1 . . H
H26B 0.3037 0.7938 -0.1615 0.182 Uiso calc R 1 . . H
H26C 0.3561 0.9176 -0.1641 0.182 Uiso calc R 1 . . H
C27 0.6729(7) 0.7793(7) 0.1019(3) 0.080(2) Uani d DU 1 . . C
H27A 0.7354 0.7398 0.0871 0.096 Uiso calc R 1 . . H
H27B 0.6942 0.8599 0.1050 0.096 Uiso calc R 1 . . H
C28 0.6676(7) 0.7363(8) 0.1552(3) 0.094(2) Uani d DU 1 . . C
H28A 0.6507 0.6546 0.1532 0.113 Uiso calc R 1 . . H
H28B 0.6046 0.7737 0.1706 0.113 Uiso calc R 1 . . H
C29 0.7745(7) 0.7532(9) 0.1925(3) 0.101(2) Uani d DU 1 . . C
H29A 0.8391 0.7231 0.1756 0.121 Uiso calc R 1 . . H
H29B 0.7868 0.8351 0.1978 0.121 Uiso calc R 1 . . H
C30 0.7711(10) 0.6975(11) 0.2449(4) 0.137(4) Uani d DU 1 . . C
H30A 0.8408 0.7129 0.2662 0.206 Uiso calc R 1 . . H
H30B 0.7621 0.6159 0.2403 0.206 Uiso calc R 1 . . H
H30C 0.7081 0.7275 0.2623 0.206 Uiso calc R 1 . . H

loop_
_atom_site_aniso_label
_atom_site_aniso_U_11
_atom_site_aniso_U_22
_atom_site_aniso_U_33
_atom_site_aniso_U_12
_atom_site_aniso_U_13
_atom_site_aniso_U_23
Sn1 0.0445(2) 0.0376(2) 0.0444(3) -0.00190(18) 0.01919(18) -0.00214(17)
Sn2 0.0455(3) 0.0347(2) 0.0518(3) -0.00400(18) 0.02003(19) -0.00503(18)
N1 0.056(4) 0.058(4) 0.109(6) -0.013(3) 0.017(4) 0.004(4)
N2 0.076(5) 0.116(7) 0.090(6) -0.022(5) 0.027(4) 0.015(5)
O1 0.076(3) 0.047(3) 0.079(3) -0.015(2) 0.037(3) -0.004(2)
O2 0.060(3) 0.057(3) 0.091(4) -0.010(2) 0.047(3) 0.000(3)
O3 0.103(5) 0.064(4) 0.188(7) -0.023(3) 0.066(5) -0.034(4)
O4 0.119(5) 0.082(4) 0.191(7) -0.055(4) 0.070(5) -0.004(5)
O5 0.054(3) 0.040(2) 0.058(3) -0.0026(19) 0.028(2) -0.0052(19)
O6 0.083(3) 0.049(3) 0.079(3) -0.016(3) 0.038(3) -0.013(2)
O7 0.126(6) 0.099(6) 0.173(8) -0.015(5) 0.068(6) 0.030(5)
O8 0.105(5) 0.176(8) 0.128(6) -0.040(5) 0.066(5) 0.029(5)
O9 0.045(2) 0.032(2) 0.049(2) -0.0015(17) 0.0206(18) -0.0046(17)
C1 0.027(3) 0.059(4) 0.041(3) 0.005(3) 0.009(2) 0.012(3)
C2 0.037(3) 0.048(4) 0.046(4) 0.000(3) 0.012(3) 0.008(3)
C3 0.043(3) 0.044(4) 0.059(4) 0.006(3) 0.016(3) 0.006(3)
C4 0.047(4) 0.045(4) 0.070(5) -0.002(3) 0.013(3) 0.007(3)
C5 0.050(4) 0.071(5) 0.083(5) -0.006(4) 0.029(4) 0.019(4)
C6 0.066(5) 0.080(6) 0.080(6) -0.005(4) 0.041(4) -0.004(4)
C7 0.062(4) 0.052(4) 0.071(5) -0.005(3) 0.026(4) -0.005(3)
C8 0.046(4) 0.057(4) 0.051(4) 0.009(3) 0.017(3) -0.002(3)
C9 0.042(3) 0.061(4) 0.042(4) 0.010(3) 0.011(3) -0.007(3)
C10 0.045(4) 0.064(4) 0.061(4) 0.003(3) 0.016(3) -0.001(3)
C11 0.045(4) 0.098(6) 0.058(5) -0.003(4) 0.020(3) 0.011(4)
C12 0.060(5) 0.121(8) 0.062(5) 0.008(5) 0.032(4) 0.000(5)
C13 0.080(6) 0.098(7) 0.078(6) 0.019(5) 0.032(4) -0.011(5)
C14 0.068(5) 0.074(5) 0.055(4) 0.012(4) 0.019(4) -0.003(4)
C15 0.066(4) 0.068(4) 0.126(6) 0.007(3) -0.010(4) -0.010(4)
C16 0.093(4) 0.096(4) 0.143(5) 0.014(4) -0.026(4) -0.011(4)
C17 0.092(6) 0.092(6) 0.143(7) 0.010(5) -0.025(6) -0.009(5)
C18 0.115(9) 0.111(8) 0.148(9) 0.009(8) -0.013(8) -0.002(8)
C16' 0.093(4) 0.096(4) 0.143(5) 0.014(4) -0.026(4) -0.011(4)
C17' 0.088(6) 0.093(6) 0.142(7) 0.008(5) -0.024(6) -0.005(6)
C18' 0.108(8) 0.102(8) 0.151(9) 0.005(7) -0.029(8) -0.016(8)
C19 0.070(4) 0.062(4) 0.050(4) 0.001(3) 0.014(3) 0.008(3)
C20 0.084(4) 0.084(5) 0.059(4) 0.004(4) 0.013(3) 0.014(4)
C21 0.100(5) 0.108(5) 0.066(4) 0.013(5) 0.008(4) 0.013(4)
C22 0.121(7) 0.137(8) 0.082(6) 0.009(6) -0.003(5) 0.003(6)
C23 0.058(4) 0.044(3) 0.067(4) 0.006(3) 0.018(3) 0.000(3)
C24 0.075(4) 0.075(4) 0.070(4) 0.015(4) 0.017(3) 0.006(4)
C25 0.090(5) 0.078(4) 0.082(5) 0.014(4) 0.004(4) 0.007(4)
C26 0.135(8) 0.144(8) 0.083(6) 0.026(7) -0.002(6) 0.012(6)
C27 0.070(4) 0.099(5) 0.071(5) -0.014(4) 0.004(4) -0.015(4)
C28 0.084(5) 0.111(5) 0.086(5) -0.009(4) 0.000(4) -0.004(4)
C29 0.087(5) 0.129(6) 0.086(5) 0.000(5) -0.004(4) -0.015(5)
C30 0.115(8) 0.166(9) 0.126(8) 0.012(7) -0.016(7) 0.011(8)

loop_
_atom_type_symbol
_atom_type_description
_atom_type_scat_dispersion_real
_atom_type_scat_dispersion_imag
_atom_type_scat_source
C C 0.0033 0.0016 'International Tables Vol C Tables 4.2.6.8 and 6.1.1.4'
H H 0.0000 0.0000 'International Tables Vol C Tables 4.2.6.8 and 6.1.1.4'
N N 0.0061 0.0033 'International Tables Vol C Tables 4.2.6.8 and 6.1.1.4'
Sn Sn -0.6537 1.4246 'International Tables Vol C Tables 4.2.6.8 and 6.1.1.4'
O O 0.0106 0.0060 'International Tables Vol C Tables 4.2.6.8 and 6.1.1.4'

loop_
_geom_angle_atom_site_label_1
_geom_angle_atom_site_label_2
_geom_angle_atom_site_label_3
_geom_angle_site_symmetry_1
_geom_angle_site_symmetry_3
_geom_angle
_geom_angle_publ_flag
O9 Sn1 C15 3_665 . 109.7(3) y
O9 Sn1 C19 3_665 . 112.3(2) y
C15 Sn1 C19 . . 137.9(3) y
O9 Sn1 O9 3_665 . 76.70(15) y
C15 Sn1 O9 . . 96.7(3) y
C19 Sn1 O9 . . 94.3(2) y
O9 Sn1 O1 3_665 . 92.16(15) y
C15 Sn1 O1 . . 86.7(3) y
C19 Sn1 O1 . . 90.1(2) y
O9 Sn1 O1 . . 168.86(15) y
O9 Sn1 O5 3_665 . 140.27(12) y
C15 Sn1 O5 . . 75.3(2) y
C19 Sn1 O5 . . 73.7(2) ?
O9 Sn1 O5 . . 63.59(11) ?
O1 Sn1 O5 . . 127.54(14) ?
O9 Sn2 C23 . . 105.6(2) y
O9 Sn2 C27 . . 107.2(3) y
C23 Sn2 C27 . . 146.4(3) y
O9 Sn2 O5 . . 84.08(14) y
C23 Sn2 O5 . . 93.1(2) y
C27 Sn2 O5 . . 97.4(2) y
O9 Sn2 O2 . 3_665 93.63(15) y
C23 Sn2 O2 . 3_665 87.7(2) y
C27 Sn2 O2 . 3_665 83.2(2) y
O5 Sn2 O2 . 3_665 177.70(15) y
O9 Sn2 O6 . . 135.69(14) y
C23 Sn2 O6 . . 76.8(2) y
C27 Sn2 O6 . . 84.8(3) ?
O5 Sn2 O6 . . 51.77(14) ?
O2 Sn2 O6 3_665 . 130.52(15) ?
O3 N1 O4 . . 123.4(7) ?
O3 N1 C4 . . 119.2(6) ?
O4 N1 C4 . . 117.4(7) ?
O7 N2 O8 . . 123.3(9) ?
O7 N2 C11 . . 118.9(7) ?
O8 N2 C11 . . 117.8(9) ?
C1 O1 Sn1 . . 139.5(4) ?
C1 O2 Sn2 . 3_665 136.6(4) ?
C8 O5 Sn2 . . 104.7(4) ?
C8 O5 Sn1 . . 162.7(4) ?
Sn2 O5 Sn1 . . 89.56(12) ?
C8 O6 Sn2 . . 80.2(4) ?
Sn1 O9 Sn2 3_665 . 133.87(18) ?
Sn1 O9 Sn1 3_665 . 103.30(15) ?
Sn2 O9 Sn1 . . 122.46(17) ?
O2 C1 O1 . . 123.0(5) ?
O2 C1 C2 . . 121.2(6) ?
O1 C1 C2 . . 115.8(5) ?
C7 C2 C3 . . 119.8(6) ?
C7 C2 C1 . . 121.9(6) ?
C3 C2 C1 . . 118.4(5) ?
C4 C3 C2 . . 117.8(6) ?
C4 C3 H3 . . 121.1 ?
C2 C3 H3 . . 121.1 ?
C5 C4 C3 . . 122.7(6) ?
C5 C4 N1 . . 119.4(6) ?
C3 C4 N1 . . 117.9(6) ?
C6 C5 C4 . . 119.3(6) ?
C6 C5 H5 . . 120.4 ?
C4 C5 H5 . . 120.4 ?
C5 C6 C7 . . 119.7(7) ?
C5 C6 H6 . . 120.2 ?
C7 C6 H6 . . 120.2 ?
C2 C7 C6 . . 120.8(7) ?
C2 C7 H7 . . 119.6 ?
C6 C7 H7 . . 119.6 ?
O6 C8 O5 . . 123.2(6) ?
O6 C8 C9 . . 120.5(6) ?
O5 C8 C9 . . 116.3(6) ?
C10 C9 C14 . . 119.8(6) ?
C10 C9 C8 . . 121.1(6) ?
C14 C9 C8 . . 119.2(6) ?
C9 C10 C11 . . 119.1(7) ?
C9 C10 H10 . . 120.4 ?
C11 C10 H10 . . 120.4 ?
C12 C11 C10 . . 120.6(7) ?
C12 C11 N2 . . 120.4(7) ?
C10 C11 N2 . . 119.0(7) ?
C13 C12 C11 . . 120.2(7) ?
C13 C12 H12 . . 119.9 ?
C11 C12 H12 . . 119.9 ?
C12 C13 C14 . . 119.9(8) ?
C12 C13 H13 . . 120.0 ?
C14 C13 H13 . . 120.0 ?
C9 C14 C13 . . 120.4(8) ?
C9 C14 H14 . . 119.8 ?
C13 C14 H14 . . 119.8 ?
C16 C15 Sn1 . . 114.0(6) ?
C16 C15 H15A . . 108.8 ?
Sn1 C15 H15A . . 108.8 ?
C16 C15 H15B . . 108.8 ?
Sn1 C15 H15B . . 108.8 ?
H15A C15 H15B . . 107.7 ?
C15 C16 C17 . . 115.0(10) ?
C15 C16 H16A . . 108.5 ?
C17 C16 H16A . . 108.5 ?
C15 C16 H16B . . 108.5 ?
C17 C16 H16B . . 108.5 ?
H16A C16 H16B . . 107.5 ?
C18 C17 C16 . . 117.1(15) ?
C18 C17 H17A . . 108.0 ?
C16 C17 H17A . . 108.0 ?
C18 C17 H17B . . 108.0 ?
C16 C17 H17B . . 108.0 ?
H17A C17 H17B . . 107.3 ?
C17 C18 H18A . . 109.5 ?
C17 C18 H18B . . 109.5 ?
H18A C18 H18B . . 109.5 ?
C17 C18 H18C . . 109.5 ?
H18A C18 H18C . . 109.5 ?
H18B C18 H18C . . 109.5 ?
C18' C17' H17C . . 108.7 ?
C18' C17' H17D . . 108.7 ?
H17C C17' H17D . . 107.6 ?
C17' C18' H18D . . 109.5 ?
C17' C18' H18E . . 109.5 ?
H18D C18' H18E . . 109.5 ?
C17' C18' H18F . . 109.5 ?
H18D C18' H18F . . 109.5 ?
H18E C18' H18F . . 109.5 ?
C20 C19 Sn1 . . 119.3(5) ?
C20 C19 H19A . . 107.5 ?
Sn1 C19 H19A . . 107.5 ?
C20 C19 H19B . . 107.5 ?
Sn1 C19 H19B . . 107.5 ?
H19A C19 H19B . . 107.0 ?
C19 C20 C21 . . 112.4(6) ?
C19 C20 H20A . . 109.1 ?
C21 C20 H20A . . 109.1 ?
C19 C20 H20B . . 109.1 ?
C21 C20 H20B . . 109.1 ?
H20A C20 H20B . . 107.9 ?
C22 C21 C20 . . 112.7(7) ?
C22 C21 H21A . . 109.1 ?
C20 C21 H21A . . 109.1 ?
C22 C21 H21B . . 109.1 ?
C20 C21 H21B . . 109.1 ?
H21A C21 H21B . . 107.8 ?
C21 C22 H22A . . 109.5 ?
C21 C22 H22B . . 109.5 ?
H22A C22 H22B . . 109.5 ?
C21 C22 H22C . . 109.5 ?
H22A C22 H22C . . 109.5 ?
H22B C22 H22C . . 109.5 ?
C24 C23 Sn2 . . 116.6(4) ?
C24 C23 H23A . . 108.1 ?
Sn2 C23 H23A . . 108.1 ?
C24 C23 H23B . . 108.1 ?
Sn2 C23 H23B . . 108.1 ?
H23A C23 H23B . . 107.3 ?
C23 C24 C25 . . 113.9(6) ?
C23 C24 H24A . . 108.8 ?
C25 C24 H24A . . 108.8 ?
C23 C24 H24B . . 108.8 ?
C25 C24 H24B . . 108.8 ?
H24A C24 H24B . . 107.7 ?
C26 C25 C24 . . 116.0(7) ?
C26 C25 H25A . . 108.3 ?
C24 C25 H25A . . 108.3 ?
C26 C25 H25B . . 108.3 ?
C24 C25 H25B . . 108.3 ?
H25A C25 H25B . . 107.4 ?
C25 C26 H26A . . 109.5 ?
C25 C26 H26B . . 109.5 ?
H26A C26 H26B . . 109.5 ?
C25 C26 H26C . . 109.5 ?
H26A C26 H26C . . 109.5 ?
H26B C26 H26C . . 109.5 ?
C28 C27 Sn2 . . 121.8(6) ?
C28 C27 H27A . . 106.9 ?
Sn2 C27 H27A . . 106.9 ?
C28 C27 H27B . . 106.9 ?
Sn2 C27 H27B . . 106.9 ?
H27A C27 H27B . . 106.7 ?
C27 C28 C29 . . 115.8(7) ?
C27 C28 H28A . . 108.3 ?
C29 C28 H28A . . 108.3 ?
C27 C28 H28B . . 108.3 ?
C29 C28 H28B . . 108.3 ?
H28A C28 H28B . . 107.4 ?
C30 C29 C28 . . 114.5(8) ?
C30 C29 H29A . . 108.6 ?
C28 C29 H29A . . 108.6 ?
C30 C29 H29B . . 108.6 ?
C28 C29 H29B . . 108.6 ?
H29A C29 H29B . . 107.6 ?
C29 C30 H30A . . 109.5 ?
C29 C30 H30B . . 109.5 ?
H30A C30 H30B . . 109.5 ?
C29 C30 H30C . . 109.5 ?
H30A C30 H30C . . 109.5 ?
H30B C30 H30C . . 109.5 ?

loop_
_geom_bond_atom_site_label_1
_geom_bond_atom_site_label_2
_geom_bond_site_symmetry_2
_geom_bond_distance
_geom_bond_publ_flag
Sn1 O9 3_665 2.031(3) y
Sn1 C15 . 2.112(7) y
Sn1 C19 . 2.125(6) y
Sn1 O9 . 2.195(4) y
Sn1 O1 . 2.240(4) y
Sn1 O5 . 3.011(4) y
Sn2 O9 . 2.034(3) y
Sn2 C23 . 2.113(6) y
Sn2 C27 . 2.129(7) y
Sn2 O5 . 2.188(4) y
Sn2 O2 3_665 2.275(4) y
Sn2 O6 . 2.746(4) y
N1 O3 . 1.188(8) ?
N1 O4 . 1.217(8) ?
N1 C4 . 1.483(9) ?
N2 O7 . 1.212(10) ?
N2 O8 . 1.220(9) ?
N2 C11 . 1.448(11) ?
O1 C1 . 1.280(7) ?
O2 C1 . 1.223(7) ?
O2 Sn2 3_665 2.275(4) ?
O5 C8 . 1.292(7) ?
O6 C8 . 1.222(7) ?
O9 Sn1 3_665 2.031(3) ?
C1 C2 . 1.485(8) ?
C2 C7 . 1.372(8) ?
C2 C3 . 1.382(8) ?
C3 C4 . 1.375(8) ?
C3 H3 . 0.9300 ?
C4 C5 . 1.359(10) ?
C5 C6 . 1.357(10) ?
C5 H5 . 0.9300 ?
C6 C7 . 1.380(9) ?
C6 H6 . 0.9300 ?
C7 H7 . 0.9300 ?
C8 C9 . 1.499(8) ?
C9 C10 . 1.375(9) ?
C9 C14 . 1.381(9) ?
C10 C11 . 1.386(9) ?
C10 H10 . 0.9300 ?
C11 C12 . 1.381(11) ?
C12 C13 . 1.349(11) ?
C12 H12 . 0.9300 ?
C13 C14 . 1.385(10) ?
C13 H13 . 0.9300 ?
C14 H14 . 0.9300 ?
C15 C16 . 1.491(10) ?
C15 H15A . 0.9700 ?
C15 H15B . 0.9700 ?
C16 C17 . 1.506(14) ?
C16 H16A . 0.9700 ?
C16 H16B . 0.9700 ?
C17 C18 . 1.463(17) ?
C17 H17A . 0.9700 ?
C17 H17B . 0.9700 ?
C18 H18A . 0.9600 ?
C18 H18B . 0.9600 ?
C18 H18C . 0.9600 ?
C17' C18' . 1.38(3) ?
C17' H17C . 0.9700 ?
C17' H17D . 0.9700 ?
C18' H18D . 0.9600 ?
C18' H18E . 0.9600 ?
C18' H18F . 0.9600 ?
C19 C20 . 1.510(8) ?
C19 H19A . 0.9700 ?
C19 H19B . 0.9700 ?
C20 C21 . 1.543(9) ?
C20 H20A . 0.9700 ?
C20 H20B . 0.9700 ?
C21 C22 . 1.508(10) ?
C21 H21A . 0.9700 ?
C21 H21B . 0.9700 ?
C22 H22A . 0.9600 ?
C22 H22B . 0.9600 ?
C22 H22C . 0.9600 ?
C23 C24 . 1.494(8) ?
C23 H23A . 0.9700 ?
C23 H23B . 0.9700 ?
C24 C25 . 1.502(9) ?
C24 H24A . 0.9700 ?
C24 H24B . 0.9700 ?
C25 C26 . 1.482(10) ?
C25 H25A . 0.9700 ?
C25 H25B . 0.9700 ?
C26 H26A . 0.9600 ?
C26 H26B . 0.9600 ?
C26 H26C . 0.9600 ?
C27 C28 . 1.445(10) ?
C27 H27A . 0.9700 ?
C27 H27B . 0.9700 ?
C28 C29 . 1.521(10) ?
C28 H28A . 0.9700 ?
C28 H28B . 0.9700 ?
C29 C30 . 1.479(11) ?
C29 H29A . 0.9700 ?
C29 H29B . 0.9700 ?
C30 H30A . 0.9600 ?
C30 H30B . 0.9600 ?
C30 H30C . 0.9600 ?
